data_7037100
loop_
_publ_author_name
'Mathivathanan, Logesh'
'Al-Ameed, Karrar'
'Lazarou, Katerina'
'Tr\'avn\'i\<cek, Zden\<ek'
'Sanakis, Yiannis'
'Herchel, Radovan'
'McGrady, John E.'
'Raptis, Raphael G.'

_publ_section_title
;
 A trigonal prismatic Cu6-pyrazolato complex containing a \m6-F ligand.
;
_journal_issue 47
_journal_name_full 'Dalton transactions (Cambridge, England : 2003)'
_journal_page_first 20685
_journal_page_last 20691
_journal_paper_doi 10.1039/c5dt03892h
_journal_volume 44
_journal_year 2015
_chemical_formula_sum 'C63 H53 Cu6 F N18 O2'
_chemical_formula_weight 1494.47
_space_group_crystal_system triclinic
_space_group_IT_number 2
_space_group_name_Hall '-P 1'
_space_group_name_H-M_alt 'P -1'
_symmetry_space_group_name_Hall '-P 1'
_symmetry_space_group_name_H-M 'P -1'
_atom_sites_solution_hydrogens geom
_audit_creation_method SHELXL-2014/7
_audit_update_record
;
2015-10-05 deposited with the CCDC.
2015-10-30 downloaded from the CCDC.
;
_cell_angle_alpha 91.652(6)
_cell_angle_beta 105.727(6)
_cell_angle_gamma 93.025(6)
_cell_formula_units_Z 2
_cell_length_a 13.344(6)
_cell_length_b 16.175(8)
_cell_length_c 16.597(8)
_cell_measurement_reflns_used 8433
_cell_measurement_temperature 296(2)
_cell_measurement_theta_max 26.29
_cell_measurement_theta_min 2.18
_cell_volume 3440(3)
_computing_cell_refinement 'Bruker SAINT'
_computing_data_collection 'Bruker APEX2'
_computing_data_reduction 'Bruker SAINT'
_computing_molecular_graphics 'Bruker SHELXTL'
_computing_structure_refinement 'SHELXL-2014/7 (Sheldrick, 2014)'
_computing_structure_solution SHELXS-97
_diffrn_ambient_temperature 296(2)
_diffrn_measured_fraction_theta_full 0.998
_diffrn_measured_fraction_theta_max 0.969
_diffrn_measurement_device_type 'Bruker APEX-II CCD'
_diffrn_measurement_method '\f and \w scans'
_diffrn_radiation_type MoK\a
_diffrn_radiation_wavelength 0.71073
_diffrn_reflns_av_R_equivalents 0.0966
_diffrn_reflns_av_unetI/netI 0.1559
_diffrn_reflns_laue_measured_fraction_full 0.998
_diffrn_reflns_laue_measured_fraction_max 0.969
_diffrn_reflns_limit_h_max 16
_diffrn_reflns_limit_h_min -16
_diffrn_reflns_limit_k_max 20
_diffrn_reflns_limit_k_min -20
_diffrn_reflns_limit_l_max 21
_diffrn_reflns_limit_l_min -20
_diffrn_reflns_number 37037
_diffrn_reflns_point_group_measured_fraction_full 0.998
_diffrn_reflns_point_group_measured_fraction_max 0.969
_diffrn_reflns_theta_full 25.000
_diffrn_reflns_theta_max 26.959
_diffrn_reflns_theta_min 1.262
_diffrn_source 'sealed tube'
_exptl_absorpt_coefficient_mu 1.878
_exptl_absorpt_correction_T_max 0.7454
_exptl_absorpt_correction_T_min 0.5498
_exptl_absorpt_process_details multi-scan
_exptl_crystal_colour black
_exptl_crystal_density_diffrn 1.443
_exptl_crystal_description prismatic
_exptl_crystal_F_000 1512
_exptl_crystal_size_max 0.090
_exptl_crystal_size_mid 0.062
_exptl_crystal_size_min 0.052
_refine_diff_density_max 1.194
_refine_diff_density_min -0.708
_refine_diff_density_rms 0.168
_refine_ls_extinction_method none
_refine_ls_goodness_of_fit_ref 0.817
_refine_ls_hydrogen_treatment constr
_refine_ls_matrix_type full
_refine_ls_number_parameters 787
_refine_ls_number_reflns 14483
_refine_ls_number_restraints 36
_refine_ls_restrained_S_all 0.821
_refine_ls_R_factor_all 0.1337
_refine_ls_R_factor_gt 0.0653
_refine_ls_shift/su_max 0.000
_refine_ls_shift/su_mean 0.000
_refine_ls_structure_factor_coef Fsqd
_refine_ls_weighting_details 'w=1/[\s^2^(Fo^2^)+(0.0800P)^2^+2.0000P] where P=(Fo^2^+2Fc^2^)/3'
_refine_ls_weighting_scheme calc
_refine_ls_wR_factor_gt 0.1654
_refine_ls_wR_factor_ref 0.1897
_reflns_Friedel_coverage 0.000
_reflns_number_gt 6253
_reflns_number_total 14483
_reflns_threshold_expression 'I > 2\s(I)'
_cod_data_source_file c5dt03892h2.cif
_cod_data_source_block log103s_sq_d
_cod_depositor_comments 'Adding full bibliography for 7037100.cif.'
_cod_database_code 7037100
_shelx_shelxl_version_number 2014/7
_shelx_space_group_comment
;
The symmetry employed for this shelxl refinement is uniquely defined
by the following loop, which should always be used as a source of
symmetry information in preference to the above space-group names.
They are only intended as comments.
;
_shelx_estimated_absorpt_t_min 0.849
_shelx_estimated_absorpt_t_max 0.909
_exptl_absorpt_special_details 'SADABS 2014/7'

loop_
_space_group_symop_operation_xyz
'x, y, z'
'-x, -y, -z'

loop_
_atom_site_label
_atom_site_type_symbol
_atom_site_fract_x
_atom_site_fract_y
_atom_site_fract_z
_atom_site_U_iso_or_equiv
_atom_site_adp_type
_atom_site_occupancy
_atom_site_site_symmetry_order
_atom_site_calc_flag
_atom_site_refinement_flags_posn
_atom_site_refinement_flags_adp
_atom_site_disorder_assembly
_atom_site_disorder_group
Cu1 Cu 0.70480(6) 0.16871(5) 0.72764(5) 0.0435(2) Uani 1 1 d . . . .
Cu2 Cu 0.50760(6) 0.16825(5) 0.80809(5) 0.0441(2) Uani 1 1 d . . . .
Cu3 Cu 0.71839(6) 0.28606(5) 0.89592(5) 0.0438(2) Uani 1 1 d . . . .
Cu4 Cu 0.61278(6) 0.31241(5) 0.59691(5) 0.0405(2) Uani 1 1 d . . . .
Cu5 Cu 0.41933(6) 0.31507(5) 0.67932(5) 0.0422(2) Uani 1 1 d . . . .
Cu6 Cu 0.63132(6) 0.43300(5) 0.76220(5) 0.0434(2) Uani 1 1 d . . . .
O1 O 0.6681(3) 0.1687(3) 0.8427(3) 0.0546(13) Uani 1 1 d . . . .
H1T H 0.6964 0.1235 0.8783 0.066 Uiso 1 1 calc R U . .
O2 O 0.5313(3) 0.3918(3) 0.6497(2) 0.0429(11) Uani 1 1 d . . . .
H2T H 0.5025 0.4366 0.6135 0.052 Uiso 1 1 calc R U . .
F1 F 0.5971(3) 0.2769(3) 0.7453(3) 0.0656(12) Uani 1 1 d . . . .
N1 N 0.5877(4) 0.0884(3) 0.6840(3) 0.0443(14) Uani 1 1 d . . . .
N2 N 0.5030(4) 0.0892(4) 0.7154(3) 0.0506(15) Uani 1 1 d . . . .
N3 N 0.5176(4) 0.2302(4) 0.9133(3) 0.0501(15) Uani 1 1 d . . . .
N4 N 0.6066(4) 0.2770(4) 0.9524(3) 0.0445(14) Uani 1 1 d . . . .
N5 N 0.8414(4) 0.2823(4) 0.8528(3) 0.0528(16) Uani 1 1 d . . . .
N6 N 0.8354(4) 0.2314(4) 0.7837(3) 0.0502(15) Uani 1 1 d . . . .
N7 N 0.4815(4) 0.2546(3) 0.5362(3) 0.0414(13) Uani 1 1 d . . . .
N8 N 0.4012(4) 0.2501(4) 0.5739(3) 0.0515(16) Uani 1 1 d . . . .
N9 N 0.4232(4) 0.3917(4) 0.7747(3) 0.0464(14) Uani 1 1 d . . . .
N10 N 0.5101(4) 0.4407(4) 0.8086(3) 0.0442(14) Uani 1 1 d . . . .
N11 N 0.7467(4) 0.4358(4) 0.7099(3) 0.0502(15) Uani 1 1 d . . . .
N12 N 0.7388(4) 0.3846(4) 0.6423(3) 0.0466(14) Uani 1 1 d . . . .
N13 N 0.7392(4) 0.1664(3) 0.6147(3) 0.0425(14) Uani 1 1 d . . . .
N14 N 0.6958(4) 0.2256(3) 0.5584(3) 0.0405(13) Uani 1 1 d . . . .
N15 N 0.3504(4) 0.1775(3) 0.7668(3) 0.0427(14) Uani 1 1 d . . . .
N16 N 0.3149(4) 0.2381(4) 0.7126(3) 0.0467(14) Uani 1 1 d . . . .
N17 N 0.7568(4) 0.4065(4) 0.9339(3) 0.0468(14) Uani 1 1 d . . . .
N18 N 0.7275(4) 0.4670(4) 0.8764(3) 0.0477(15) Uani 1 1 d . . . .
C1 C 0.5637(6) 0.0298(5) 0.6196(5) 0.061(2) Uani 1 1 d . . . .
H1 H 0.6076 0.0164 0.5868 0.073 Uiso 1 1 calc R U . .
C2 C 0.4638(6) -0.0073(6) 0.6100(5) 0.073(3) Uani 1 1 d . . . .
H2 H 0.4291 -0.0489 0.5711 0.088 Uiso 1 1 calc R U . .
C3 C 0.4287(6) 0.0311(5) 0.6703(5) 0.066(2) Uani 1 1 d . . . .
H3 H 0.3638 0.0197 0.6795 0.080 Uiso 1 1 calc R U . .
C4 C 0.4492(6) 0.2367(6) 0.9610(5) 0.071(2) Uani 1 1 d . . . .
H4 H 0.3825 0.2108 0.9485 0.085 Uiso 1 1 calc R U . .
C5 C 0.4955(6) 0.2881(5) 1.0309(4) 0.064(2) Uani 1 1 d . . . .
H5 H 0.4672 0.3027 1.0744 0.077 Uiso 1 1 calc R U . .
C6 C 0.5924(6) 0.3132(5) 1.0224(4) 0.0536(19) Uani 1 1 d . . . .
H6 H 0.6407 0.3496 1.0594 0.064 Uiso 1 1 calc R U . .
C7 C 0.9367(6) 0.3219(5) 0.8751(5) 0.069(2) Uani 1 1 d . . . .
H7 H 0.9592 0.3616 0.9189 0.083 Uiso 1 1 calc R U . .
C8 C 0.9964(6) 0.2960(6) 0.8247(6) 0.083(3) Uani 1 1 d . . . .
H8 H 1.0658 0.3115 0.8293 0.099 Uiso 1 1 calc R U . .
C9 C 0.9289(6) 0.2405(5) 0.7645(5) 0.068(2) Uani 1 1 d . . . .
H9 H 0.9451 0.2144 0.7194 0.081 Uiso 1 1 calc R U . .
C10 C 0.4505(5) 0.2037(5) 0.4653(4) 0.055(2) Uani 1 1 d . . . .
H10 H 0.4906 0.1938 0.4285 0.066 Uiso 1 1 calc R U . .
C11 C 0.3503(6) 0.1689(5) 0.4565(5) 0.067(2) Uani 1 1 d . . . .
H11 H 0.3104 0.1335 0.4132 0.080 Uiso 1 1 calc R U . .
C12 C 0.3231(6) 0.1986(5) 0.5262(5) 0.062(2) Uani 1 1 d . . . .
H12 H 0.2604 0.1851 0.5384 0.075 Uiso 1 1 calc R U . .
C13 C 0.3584(5) 0.4001(5) 0.8246(4) 0.057(2) Uani 1 1 d . . . .
H13 H 0.2942 0.3710 0.8166 0.068 Uiso 1 1 calc R U . .
C14 C 0.4014(6) 0.4577(5) 0.8886(4) 0.060(2) Uani 1 1 d . . . .
H14 H 0.3725 0.4761 0.9305 0.072 Uiso 1 1 calc R U . .
C15 C 0.4992(6) 0.4830(5) 0.8768(4) 0.0524(19) Uani 1 1 d . . . .
H15 H 0.5477 0.5219 0.9102 0.063 Uiso 1 1 calc R U . .
C16 C 0.8425(7) 0.4757(6) 0.7316(6) 0.087(3) Uani 1 1 d . . . .
H16 H 0.8673 0.5140 0.7764 0.105 Uiso 1 1 calc R U . .
C17 C 0.8989(6) 0.4501(6) 0.6755(5) 0.080(3) Uani 1 1 d . . . .
H17 H 0.9667 0.4666 0.6756 0.095 Uiso 1 1 calc R U . .
C18 C 0.8295(6) 0.3950(5) 0.6207(5) 0.063(2) Uani 1 1 d . . . .
H18 H 0.8430 0.3683 0.5748 0.075 Uiso 1 1 calc R U . .
C19 C 0.7918(5) 0.1147(4) 0.5765(4) 0.0465(18) Uani 1 1 d . . . .
C20 C 0.7815(5) 0.1403(4) 0.4950(4) 0.0480(18) Uani 1 1 d . . . .
H20 H 0.8087 0.1158 0.4548 0.058 Uiso 1 1 calc R U . .
C21 C 0.7217(5) 0.2104(4) 0.4856(4) 0.0427(17) Uani 1 1 d . . . .
C22 C 0.8447(5) 0.0418(4) 0.6157(4) 0.0497(18) Uani 1 1 d . . . .
C23 C 0.8548(7) 0.0232(5) 0.6982(5) 0.068(2) Uani 1 1 d . . . .
H23 H 0.8272 0.0576 0.7314 0.082 Uiso 1 1 calc R U . .
C24 C 0.9054(8) -0.0460(6) 0.7328(6) 0.090(3) Uani 1 1 d . . . .
H24 H 0.9107 -0.0580 0.7882 0.108 Uiso 1 1 calc R U . .
C25 C 0.9466(9) -0.0951(7) 0.6846(8) 0.112(4) Uani 1 1 d . . . .
H25 H 0.9809 -0.1411 0.7074 0.134 Uiso 1 1 calc R U . .
C26 C 0.9384(9) -0.0781(7) 0.6013(7) 0.120(4) Uani 1 1 d . . . .
H26 H 0.9655 -0.1132 0.5683 0.145 Uiso 1 1 calc R U . .
C27 C 0.8908(8) -0.0100(6) 0.5690(6) 0.094(3) Uani 1 1 d . . . .
H27 H 0.8886 0.0027 0.5143 0.113 Uiso 1 1 calc R U . .
C28 C 0.6887(5) 0.2613(5) 0.4107(4) 0.0519(19) Uani 1 1 d . . . .
C29 C 0.6858(7) 0.2263(6) 0.3322(5) 0.073(2) Uani 1 1 d . . . .
H29 H 0.7032 0.1717 0.3282 0.087 Uiso 1 1 calc R U . .
C30 C 0.6579(8) 0.2704(7) 0.2598(6) 0.094(3) Uani 1 1 d . . . .
H30 H 0.6551 0.2454 0.2080 0.113 Uiso 1 1 calc R U . .
C31 C 0.6348(7) 0.3510(7) 0.2661(5) 0.083(3) Uani 1 1 d . . . .
H31 H 0.6172 0.3811 0.2179 0.100 Uiso 1 1 calc R U . .
C32 C 0.6370(7) 0.3886(6) 0.3415(5) 0.075(3) Uani 1 1 d . . . .
H32 H 0.6201 0.4434 0.3441 0.090 Uiso 1 1 calc R U . .
C33 C 0.6647(6) 0.3441(5) 0.4150(5) 0.064(2) Uani 1 1 d . . . .
H33 H 0.6671 0.3698 0.4664 0.077 Uiso 1 1 calc R U . .
C34 C 0.2671(6) 0.1274(5) 0.7733(4) 0.0505(18) Uani 1 1 d . . . .
C35 C 0.1747(5) 0.1590(5) 0.7230(5) 0.055(2) Uani 1 1 d . . . .
H35 H 0.1064 0.1384 0.7164 0.066 Uiso 1 1 calc R U . .
C36 C 0.2079(5) 0.2280(5) 0.6854(4) 0.0493(19) Uani 1 1 d . . . .
C37 C 0.2755(6) 0.0506(4) 0.8237(5) 0.079(3) Uani 1 1 d G U A 2
C38 C 0.3674(5) 0.0291(5) 0.8797(5) 0.122(4) Uani 1 1 d G U A 2
H38 H 0.4277 0.0636 0.8889 0.146 Uiso 1 1 calc R U A 2
C39 C 0.3691(7) -0.0440(6) 0.9218(5) 0.123(4) Uani 1 1 d G U A 2
H39 H 0.4305 -0.0584 0.9593 0.148 Uiso 1 1 calc R U A 2
C40 C 0.2789(9) -0.0957(5) 0.9081(7) 0.184(7) Uani 1 1 d G U . .
H40 H 0.2800 -0.1446 0.9363 0.221 Uiso 1 1 calc R U A 2
C41 C 0.1870(7) -0.0742(7) 0.8521(9) 0.325(12) Uani 1 1 d G U . .
H41 H 0.1267 -0.1087 0.8429 0.390 Uiso 1 1 calc R U . .
C42 C 0.1854(5) -0.0010(6) 0.8100(7) 0.293(11) Uani 1 1 d G U . .
H42 H 0.1239 0.0134 0.7725 0.352 Uiso 1 1 calc R U A 2
C43 C 0.1476(6) 0.2835(5) 0.6234(4) 0.0523(19) Uani 1 1 d . . B 2
C44 C 0.0514(5) 0.2503(5) 0.5672(4) 0.056(2) Uani 1 1 d . . B 2
H44 H 0.0265 0.1964 0.5718 0.067 Uiso 1 1 calc R U B 2
C45 C -0.0046(6) 0.3005(7) 0.5049(5) 0.073(3) Uani 1 1 d . . B 2
H45 H -0.0665 0.2790 0.4677 0.087 Uiso 1 1 calc R U B 2
C46 C 0.0304(7) 0.3805(7) 0.4982(6) 0.078(3) Uani 1 1 d . . B 2
H46 H -0.0071 0.4118 0.4555 0.093 Uiso 1 1 calc R U B 2
C47 C 0.1204(7) 0.4158(6) 0.5537(5) 0.075(3) Uani 1 1 d . . B 2
H47 H 0.1419 0.4709 0.5503 0.090 Uiso 1 1 calc R U B 2
C48 C 0.1785(6) 0.3664(5) 0.6152(5) 0.063(2) Uani 1 1 d . . B 2
H48 H 0.2398 0.3895 0.6520 0.075 Uiso 1 1 calc R U B 2
C49 C 0.8125(5) 0.4457(5) 1.0065(4) 0.0499(18) Uani 1 1 d . . C 2
C50 C 0.8192(5) 0.5310(5) 0.9970(4) 0.055(2) Uani 1 1 d . . C 2
H50 H 0.8528 0.5716 1.0375 0.066 Uiso 1 1 calc R U C 2
C51 C 0.7650(5) 0.5430(5) 0.9142(4) 0.0504(19) Uani 1 1 d . . C 2
C52 C 0.8533(6) 0.3997(5) 1.0862(4) 0.058(2) Uani 1 1 d . . C 2
C53 C 0.8887(8) 0.3200(6) 1.0827(6) 0.092(3) Uani 1 1 d . . C 2
H53 H 0.8869 0.2936 1.0318 0.111 Uiso 1 1 calc R U C 2
C54 C 0.9272(11) 0.2809(7) 1.1594(7) 0.137(5) Uani 1 1 d . . C 2
H54 H 0.9510 0.2280 1.1584 0.165 Uiso 1 1 calc R U C 2
C55 C 0.9306(9) 0.3192(8) 1.2358(6) 0.104(4) Uani 1 1 d . . C 2
H55 H 0.9590 0.2932 1.2853 0.125 Uiso 1 1 calc R U C 2
C56 C 0.8918(8) 0.3957(7) 1.2379(5) 0.091(3) Uani 1 1 d . . C 2
H56 H 0.8892 0.4205 1.2885 0.109 Uiso 1 1 calc R U C 2
C57 C 0.8565(6) 0.4357(5) 1.1639(5) 0.068(2) Uani 1 1 d . . C 2
H57 H 0.8339 0.4889 1.1664 0.081 Uiso 1 1 calc R U C 2
C58 C 0.7473(5) 0.6225(4) 0.8690(4) 0.074(2) Uani 1 1 d G . C 2
C59 C 0.8196(6) 0.6889(6) 0.8989(5) 0.191(8) Uani 1 1 d G . C 2
H59 H 0.8772 0.6826 0.9442 0.230 Uiso 1 1 calc R U C 2
C60 C 0.8059(8) 0.7646(5) 0.8612(7) 0.264(13) Uani 1 1 d G . . .
H60 H 0.8542 0.8091 0.8813 0.317 Uiso 1 1 calc R U C 2
C61 C 0.7198(8) 0.7740(4) 0.7936(6) 0.194(8) Uani 1 1 d G . C 2
H61 H 0.7106 0.8247 0.7684 0.233 Uiso 1 1 calc R U C 2
C62 C 0.6475(6) 0.7076(5) 0.7636(4) 0.101(3) Uani 1 1 d G . C 2
H62 H 0.5899 0.7138 0.7183 0.122 Uiso 1 1 calc R U C 2
C63 C 0.6612(5) 0.6318(4) 0.8013(4) 0.080(3) Uani 1 1 d G . C 2
H63 H 0.6129 0.5874 0.7812 0.096 Uiso 1 1 calc R U C 2

loop_
_atom_site_aniso_label
_atom_site_aniso_U_11
_atom_site_aniso_U_22
_atom_site_aniso_U_33
_atom_site_aniso_U_23
_atom_site_aniso_U_13
_atom_site_aniso_U_12
Cu1 0.0368(5) 0.0571(6) 0.0367(4) -0.0121(4) 0.0116(4) 0.0030(4)
Cu2 0.0369(5) 0.0579(6) 0.0370(4) -0.0122(4) 0.0104(4) 0.0047(4)
Cu3 0.0417(5) 0.0532(6) 0.0366(4) -0.0100(4) 0.0119(4) 0.0035(4)
Cu4 0.0349(4) 0.0483(5) 0.0386(4) -0.0085(4) 0.0110(3) 0.0051(4)
Cu5 0.0376(5) 0.0540(6) 0.0365(4) -0.0094(4) 0.0140(4) 0.0001(4)
Cu6 0.0400(5) 0.0567(6) 0.0335(4) -0.0081(4) 0.0115(3) 0.0006(4)
O1 0.049(3) 0.067(3) 0.046(3) -0.005(2) 0.009(2) 0.014(3)
O2 0.040(3) 0.059(3) 0.031(2) -0.005(2) 0.0124(19) 0.005(2)
F1 0.055(3) 0.068(3) 0.076(3) 0.001(2) 0.020(2) 0.008(2)
N1 0.045(3) 0.055(4) 0.035(3) -0.010(3) 0.017(3) -0.001(3)
N2 0.048(4) 0.062(4) 0.043(3) -0.019(3) 0.018(3) 0.002(3)
N3 0.035(3) 0.074(4) 0.039(3) -0.012(3) 0.010(3) 0.005(3)
N4 0.049(4) 0.055(4) 0.030(3) -0.004(3) 0.012(3) 0.007(3)
N5 0.039(3) 0.071(4) 0.046(3) -0.012(3) 0.011(3) -0.002(3)
N6 0.040(3) 0.068(4) 0.044(3) -0.018(3) 0.014(3) 0.004(3)
N7 0.036(3) 0.051(4) 0.040(3) -0.009(3) 0.014(2) 0.006(3)
N8 0.045(3) 0.069(4) 0.040(3) -0.013(3) 0.015(3) -0.007(3)
N9 0.037(3) 0.065(4) 0.037(3) -0.011(3) 0.012(3) 0.001(3)
N10 0.044(3) 0.062(4) 0.029(3) -0.006(3) 0.012(2) 0.012(3)
N11 0.037(3) 0.063(4) 0.051(3) -0.014(3) 0.018(3) -0.018(3)
N12 0.043(3) 0.056(4) 0.041(3) -0.016(3) 0.013(3) 0.004(3)
N13 0.040(3) 0.053(4) 0.036(3) -0.008(3) 0.014(2) 0.007(3)
N14 0.038(3) 0.051(4) 0.035(3) -0.001(3) 0.014(2) 0.008(3)
N15 0.035(3) 0.049(4) 0.046(3) -0.002(3) 0.014(3) 0.006(3)
N16 0.042(3) 0.059(4) 0.041(3) -0.005(3) 0.016(3) 0.002(3)
N17 0.040(3) 0.062(4) 0.039(3) -0.002(3) 0.012(3) 0.003(3)
N18 0.036(3) 0.061(4) 0.044(3) -0.009(3) 0.009(3) -0.008(3)
C1 0.062(5) 0.073(6) 0.055(5) -0.026(4) 0.031(4) -0.004(4)
C2 0.061(5) 0.098(7) 0.061(5) -0.039(5) 0.023(4) -0.004(5)
C3 0.056(5) 0.074(6) 0.070(5) -0.033(5) 0.027(4) -0.021(4)
C4 0.052(5) 0.107(7) 0.059(5) -0.024(5) 0.028(4) -0.002(5)
C5 0.059(5) 0.106(7) 0.033(4) -0.018(4) 0.025(4) 0.002(5)
C6 0.063(5) 0.054(5) 0.042(4) -0.010(3) 0.012(4) 0.002(4)
C7 0.042(4) 0.099(7) 0.060(5) -0.042(5) 0.012(4) -0.018(5)
C8 0.026(4) 0.128(8) 0.091(6) -0.034(6) 0.017(4) -0.009(5)
C9 0.048(5) 0.093(7) 0.065(5) -0.037(5) 0.025(4) -0.003(5)
C10 0.040(4) 0.076(6) 0.049(4) -0.017(4) 0.016(3) 0.008(4)
C11 0.054(5) 0.092(7) 0.054(5) -0.027(4) 0.018(4) -0.001(5)
C12 0.049(5) 0.074(6) 0.067(5) -0.023(4) 0.028(4) -0.014(4)
C13 0.041(4) 0.081(6) 0.051(4) -0.022(4) 0.020(3) 0.001(4)
C14 0.059(5) 0.096(6) 0.036(4) -0.003(4) 0.026(4) 0.025(5)
C15 0.058(5) 0.066(5) 0.030(3) -0.012(3) 0.009(3) 0.004(4)
C16 0.065(6) 0.125(9) 0.075(6) -0.035(6) 0.035(5) -0.038(6)
C17 0.046(5) 0.123(8) 0.076(6) -0.027(6) 0.034(4) -0.017(5)
C18 0.049(5) 0.087(6) 0.054(5) -0.027(4) 0.023(4) 0.001(4)
C19 0.036(4) 0.054(5) 0.053(4) -0.008(4) 0.016(3) 0.010(3)
C20 0.048(4) 0.061(5) 0.038(4) -0.012(3) 0.018(3) 0.002(4)
C21 0.040(4) 0.053(5) 0.039(4) -0.005(3) 0.017(3) 0.005(3)
C22 0.046(4) 0.047(5) 0.058(5) -0.007(4) 0.018(4) -0.001(4)
C23 0.083(6) 0.061(6) 0.069(5) 0.010(4) 0.028(5) 0.030(5)
C24 0.101(8) 0.089(8) 0.079(6) 0.007(6) 0.019(6) 0.029(6)
C25 0.140(10) 0.089(8) 0.110(9) 0.020(7) 0.028(8) 0.072(8)
C26 0.159(11) 0.118(10) 0.096(8) 0.000(7) 0.039(8) 0.089(9)
C27 0.129(9) 0.085(7) 0.084(7) 0.011(6) 0.046(6) 0.055(7)
C28 0.040(4) 0.080(6) 0.036(4) -0.002(4) 0.012(3) 0.011(4)
C29 0.089(6) 0.082(7) 0.048(5) 0.002(5) 0.021(4) 0.011(5)
C30 0.130(9) 0.091(8) 0.063(6) 0.002(6) 0.028(6) 0.018(7)
C31 0.080(6) 0.126(9) 0.044(5) 0.025(6) 0.015(4) 0.005(6)
C32 0.081(6) 0.072(6) 0.069(6) 0.014(5) 0.014(5) 0.012(5)
C33 0.072(6) 0.076(6) 0.051(5) 0.002(4) 0.027(4) 0.017(5)
C34 0.049(4) 0.052(5) 0.051(4) 0.000(4) 0.016(4) -0.006(4)
C35 0.032(4) 0.062(5) 0.071(5) 0.010(4) 0.012(4) 0.003(4)
C36 0.033(4) 0.066(5) 0.049(4) -0.010(4) 0.011(3) 0.008(4)
C37 0.057(5) 0.074(6) 0.100(7) 0.012(5) 0.013(5) -0.011(5)
C38 0.080(7) 0.135(10) 0.141(10) 0.084(8) 0.009(7) -0.008(7)
C39 0.118(9) 0.131(11) 0.119(9) 0.061(8) 0.021(8) 0.029(8)
C40 0.128(12) 0.153(12) 0.254(17) 0.120(12) 0.016(12) -0.013(10)
C41 0.182(16) 0.232(18) 0.47(2) 0.222(17) -0.079(17) -0.053(14)
C42 0.135(12) 0.230(17) 0.44(2) 0.227(16) -0.056(14) -0.072(12)
C43 0.048(4) 0.061(5) 0.053(4) -0.003(4) 0.022(4) 0.011(4)
C44 0.038(4) 0.078(6) 0.053(4) -0.003(4) 0.016(3) 0.004(4)
C45 0.043(5) 0.099(8) 0.070(6) -0.010(5) 0.005(4) 0.009(5)
C46 0.058(6) 0.106(8) 0.071(6) 0.015(6) 0.017(5) 0.018(6)
C47 0.060(6) 0.090(7) 0.075(6) 0.012(5) 0.017(5) 0.015(5)
C48 0.044(5) 0.075(6) 0.072(6) 0.007(5) 0.022(4) 0.001(4)
C49 0.050(4) 0.054(5) 0.041(4) -0.013(4) 0.007(3) 0.003(4)
C50 0.047(4) 0.068(6) 0.041(4) -0.016(4) 0.003(3) -0.009(4)
C51 0.036(4) 0.067(5) 0.045(4) -0.002(4) 0.008(3) -0.011(4)
C52 0.044(4) 0.083(6) 0.042(4) -0.001(4) 0.005(3) 0.000(4)
C53 0.133(9) 0.072(7) 0.059(6) -0.012(5) 0.000(6) 0.036(6)
C54 0.218(15) 0.088(9) 0.084(8) 0.002(7) -0.003(9) 0.052(9)
C55 0.125(9) 0.107(9) 0.069(7) 0.019(6) 0.001(6) 0.031(8)
C56 0.100(8) 0.122(9) 0.035(5) 0.004(5) -0.006(5) -0.008(7)
C57 0.075(6) 0.065(6) 0.055(5) -0.012(4) 0.005(4) -0.003(5)
C58 0.066(6) 0.085(7) 0.073(6) 0.001(5) 0.020(5) -0.002(5)
C59 0.152(13) 0.138(13) 0.211(16) 0.079(12) -0.071(11) -0.052(11)
C60 0.226(19) 0.134(14) 0.30(2) 0.107(15) -0.140(17) -0.091(13)
C61 0.167(15) 0.147(14) 0.220(18) 0.114(13) -0.029(12) -0.048(12)
C62 0.116(9) 0.105(9) 0.083(7) 0.032(7) 0.021(6) 0.025(8)
C63 0.085(7) 0.080(7) 0.064(6) 0.011(5) 0.001(5) 0.004(5)

loop_
_atom_type_symbol
_atom_type_description
_atom_type_scat_dispersion_real
_atom_type_scat_dispersion_imag
_atom_type_scat_source
C C 0.0033 0.0016 'International Tables Vol C Tables 4.2.6.8 and 6.1.1.4'
H H 0.0000 0.0000 'International Tables Vol C Tables 4.2.6.8 and 6.1.1.4'
N N 0.0061 0.0033 'International Tables Vol C Tables 4.2.6.8 and 6.1.1.4'
O O 0.0106 0.0060 'International Tables Vol C Tables 4.2.6.8 and 6.1.1.4'
F F 0.0171 0.0103 'International Tables Vol C Tables 4.2.6.8 and 6.1.1.4'
Cu Cu 0.3201 1.2651 'International Tables Vol C Tables 4.2.6.8 and 6.1.1.4'

loop_
_geom_angle_atom_site_label_1
_geom_angle_atom_site_label_2
_geom_angle_atom_site_label_3
_geom_angle
N1 Cu1 N6 168.8(2)
N1 Cu1 N13 90.8(2)
N6 Cu1 N13 92.5(2)
N1 Cu1 O1 88.1(2)
N6 Cu1 O1 88.4(2)
N13 Cu1 O1 178.9(2)
N1 Cu1 F1 93.78(19)
N6 Cu1 F1 94.6(2)
N13 Cu1 F1 114.12(18)
O1 Cu1 F1 66.44(17)
N2 Cu2 N3 169.8(3)
N2 Cu2 N15 90.7(2)
N3 Cu2 N15 92.7(2)
N2 Cu2 O1 89.4(2)
N3 Cu2 O1 88.1(2)
N15 Cu2 O1 174.3(2)
N5 Cu3 N4 170.7(2)
N5 Cu3 N17 90.5(2)
N4 Cu3 N17 93.2(2)
N5 Cu3 O1 89.6(2)
N4 Cu3 O1 87.8(2)
N17 Cu3 O1 172.6(2)
N7 Cu4 N12 169.8(2)
N7 Cu4 N14 91.7(2)
N12 Cu4 N14 91.2(2)
N7 Cu4 O2 89.06(19)
N12 Cu4 O2 89.3(2)
N14 Cu4 O2 172.59(19)
N8 Cu5 N9 171.4(2)
N8 Cu5 N16 91.2(2)
N9 Cu5 N16 90.3(2)
N8 Cu5 O2 89.8(2)
N9 Cu5 O2 89.1(2)
N16 Cu5 O2 177.4(2)
N11 Cu6 N10 174.0(3)
N11 Cu6 N18 92.4(2)
N10 Cu6 N18 89.5(2)
N11 Cu6 O2 89.4(2)
N10 Cu6 O2 88.97(19)
N18 Cu6 O2 176.4(2)
Cu2 O1 Cu3 104.9(2)
Cu2 O1 Cu1 103.19(19)
Cu3 O1 Cu1 104.3(2)
Cu2 O1 H1T 114.4
Cu3 O1 H1T 114.4
Cu1 O1 H1T 114.4
Cu6 O2 Cu4 105.68(18)
Cu6 O2 Cu5 105.49(18)
Cu4 O2 Cu5 103.7(2)
Cu6 O2 H2T 113.7
Cu4 O2 H2T 113.7
Cu5 O2 H2T 113.7
C1 N1 N2 106.5(5)
C1 N1 Cu1 133.6(5)
N2 N1 Cu1 119.6(4)
N1 N2 C3 108.2(5)
N1 N2 Cu2 118.3(4)
C3 N2 Cu2 133.5(5)
N4 N3 C4 108.0(6)
N4 N3 Cu2 120.1(4)
C4 N3 Cu2 131.9(5)
C6 N4 N3 107.9(5)
C6 N4 Cu3 133.8(5)
N3 N4 Cu3 118.0(4)
C7 N5 N6 107.6(5)
C7 N5 Cu3 133.8(5)
N6 N5 Cu3 118.5(4)
C9 N6 N5 107.9(5)
C9 N6 Cu1 131.9(5)
N5 N6 Cu1 120.0(4)
C10 N7 N8 106.7(5)
C10 N7 Cu4 134.2(4)
N8 N7 Cu4 118.4(4)
C12 N8 N7 108.4(5)
C12 N8 Cu5 133.7(5)
N7 N8 Cu5 118.0(4)
N10 N9 C13 107.5(5)
N10 N9 Cu5 119.2(4)
C13 N9 Cu5 132.7(5)
N9 N10 C15 109.4(5)
N9 N10 Cu6 119.2(4)
C15 N10 Cu6 131.1(5)
N12 N11 C16 108.6(6)
N12 N11 Cu6 118.5(4)
C16 N11 Cu6 132.6(5)
N11 N12 C18 107.3(5)
N11 N12 Cu4 120.0(4)
C18 N12 Cu4 132.7(5)
C19 N13 N14 108.4(5)
C19 N13 Cu1 134.4(5)
N14 N13 Cu1 117.1(4)
C21 N14 N13 108.2(5)
C21 N14 Cu4 133.8(4)
N13 N14 Cu4 118.0(3)
N16 N15 C34 109.0(5)
N16 N15 Cu2 117.7(4)
C34 N15 Cu2 132.7(5)
N15 N16 C36 108.4(6)
N15 N16 Cu5 119.0(4)
C36 N16 Cu5 132.3(5)
C49 N17 N18 106.8(6)
C49 N17 Cu3 134.2(5)
N18 N17 Cu3 118.9(4)
C51 N18 N17 109.1(5)
C51 N18 Cu6 132.1(5)
N17 N18 Cu6 118.5(4)
N1 C1 C2 110.4(6)
N1 C1 H1 124.8
C2 C1 H1 124.8
C3 C2 C1 104.7(7)
C3 C2 H2 127.6
C1 C2 H2 127.6
C2 C3 N2 110.2(7)
C2 C3 H3 124.9
N2 C3 H3 124.9
N3 C4 C5 108.8(7)
N3 C4 H4 125.6
C5 C4 H4 125.6
C6 C5 C4 105.5(6)
C6 C5 H5 127.3
C4 C5 H5 127.3
N4 C6 C5 109.9(6)
N4 C6 H6 125.1
C5 C6 H6 125.1
N5 C7 C8 111.1(7)
N5 C7 H7 124.4
C8 C7 H7 124.4
C7 C8 C9 104.7(7)
C7 C8 H8 127.7
C9 C8 H8 127.7
N6 C9 C8 108.5(6)
N6 C9 H9 125.7
C8 C9 H9 125.7
N7 C10 C11 110.0(6)
N7 C10 H10 125.0
C11 C10 H10 125.0
C12 C11 C10 104.9(7)
C12 C11 H11 127.5
C10 C11 H11 127.5
N8 C12 C11 110.0(7)
N8 C12 H12 125.0
C11 C12 H12 125.0
N9 C13 C14 110.1(6)
N9 C13 H13 124.9
C14 C13 H13 124.9
C13 C14 C15 104.7(6)
C13 C14 H14 127.6
C15 C14 H14 127.6
N10 C15 C14 108.1(6)
N10 C15 H15 125.9
C14 C15 H15 125.9
N11 C16 C17 109.3(8)
N11 C16 H16 125.3
C17 C16 H16 125.3
C18 C17 C16 103.4(7)
C18 C17 H17 128.3
C16 C17 H17 128.3
N12 C18 C17 111.3(6)
N12 C18 H18 124.4
C17 C18 H18 124.4
N13 C19 C20 108.4(6)
N13 C19 C22 124.0(6)
C20 C19 C22 127.5(6)
C19 C20 C21 106.6(6)
C19 C20 H20 126.7
C21 C20 H20 126.7
N14 C21 C20 108.4(6)
N14 C21 C28 123.3(6)
C20 C21 C28 128.3(6)
C23 C22 C27 117.2(8)
C23 C22 C19 123.4(6)
C27 C22 C19 119.3(7)
C22 C23 C24 121.6(8)
C22 C23 H23 119.2
C24 C23 H23 119.2
C25 C24 C23 119.0(9)
C25 C24 H24 120.5
C23 C24 H24 120.5
C24 C25 C26 121.1(9)
C24 C25 H25 119.5
C26 C25 H25 119.5
C27 C26 C25 119.3(9)
C27 C26 H26 120.3
C25 C26 H26 120.3
C26 C27 C22 121.7(9)
C26 C27 H27 119.1
C22 C27 H27 119.1
C29 C28 C33 117.6(7)
C29 C28 C21 118.7(7)
C33 C28 C21 123.5(6)
C30 C29 C28 122.1(9)
C30 C29 H29 118.9
C28 C29 H29 118.9
C31 C30 C29 118.8(9)
C31 C30 H30 120.6
C29 C30 H30 120.6
C30 C31 C32 121.6(8)
C30 C31 H31 119.2
C32 C31 H31 119.2
C31 C32 C33 119.9(9)
C31 C32 H32 120.0
C33 C32 H32 120.0
C28 C33 C32 119.9(7)
C28 C33 H33 120.0
C32 C33 H33 120.0
N15 C34 C35 108.1(6)
N15 C34 C37 124.6(6)
C35 C34 C37 127.2(7)
C36 C35 C34 105.5(6)
C36 C35 H35 127.2
C34 C35 H35 127.2
N16 C36 C35 108.8(6)
N16 C36 C43 120.6(7)
C35 C36 C43 130.5(6)
C38 C37 C42 120.0
C38 C37 C34 123.7(6)
C42 C37 C34 116.2(6)
C39 C38 C37 120.0
C39 C38 H38 120.0
C37 C38 H38 120.0
C40 C39 C38 120.0
C40 C39 H39 120.0
C38 C39 H39 120.0
C39 C40 C41 120.0
C39 C40 H40 120.0
C41 C40 H40 120.0
C40 C41 C42 120.0
C40 C41 H41 120.0
C42 C41 H41 120.0
C41 C42 C37 120.0
C41 C42 H42 120.0
C37 C42 H42 120.0
C48 C43 C44 117.5(7)
C48 C43 C36 124.5(7)
C44 C43 C36 118.0(7)
C45 C44 C43 119.1(8)
C45 C44 H44 120.5
C43 C44 H44 120.5
C46 C45 C44 121.1(8)
C46 C45 H45 119.4
C44 C45 H45 119.4
C45 C46 C47 121.4(9)
C45 C46 H46 119.3
C47 C46 H46 119.3
C46 C47 C48 118.4(9)
C46 C47 H47 120.8
C48 C47 H47 120.8
C47 C48 C43 122.5(8)
C47 C48 H48 118.8
C43 C48 H48 118.8
N17 C49 C50 110.2(6)
N17 C49 C52 122.2(7)
C50 C49 C52 127.4(6)
C51 C50 C49 105.8(6)
C51 C50 H50 127.1
C49 C50 H50 127.1
N18 C51 C50 108.0(7)
N18 C51 C58 122.9(6)
C50 C51 C58 129.1(7)
C57 C52 C53 118.6(7)
C57 C52 C49 120.8(7)
C53 C52 C49 120.6(7)
C52 C53 C54 117.8(9)
C52 C53 H53 121.1
C54 C53 H53 121.1
C55 C54 C53 122.0(10)
C55 C54 H54 119.0
C53 C54 H54 119.0
C56 C55 C54 119.5(9)
C56 C55 H55 120.2
C54 C55 H55 120.2
C55 C56 C57 119.2(9)
C55 C56 H56 120.4
C57 C56 H56 120.4
C56 C57 C52 122.7(9)
C56 C57 H57 118.6
C52 C57 H57 118.6
C59 C58 C63 120.0
C59 C58 C51 117.4(6)
C63 C58 C51 122.6(6)
C60 C59 C58 120.0
C60 C59 H59 120.0
C58 C59 H59 120.0
C59 C60 C61 120.0
C59 C60 H60 120.0
C61 C60 H60 120.0
C60 C61 C62 120.0
C60 C61 H61 120.0
C62 C61 H61 120.0
C63 C62 C61 120.0
C63 C62 H62 120.0
C61 C62 H62 120.0
C62 C63 C58 120.0
C62 C63 H63 120.0
C58 C63 H63 120.0

loop_
_geom_bond_atom_site_label_1
_geom_bond_atom_site_label_2
_geom_bond_distance
Cu1 N1 1.942(6)
Cu1 N6 1.953(6)
Cu1 N13 2.047(5)
Cu1 O1 2.096(5)
Cu1 F1 2.383(4)
Cu2 N2 1.957(5)
Cu2 N3 1.958(5)
Cu2 N15 2.038(5)
Cu2 O1 2.061(5)
Cu3 N5 1.963(6)
Cu3 N4 1.967(5)
Cu3 N17 2.026(6)
Cu3 O1 2.069(5)
Cu4 N7 1.943(5)
Cu4 N12 1.953(6)
Cu4 N14 2.026(5)
Cu4 O2 2.050(4)
Cu5 N8 1.965(5)
Cu5 N9 1.970(5)
Cu5 N16 2.017(6)
Cu5 O2 2.062(4)
Cu6 N11 1.961(5)
Cu6 N10 1.979(5)
Cu6 N18 2.023(5)
Cu6 O2 2.048(4)
O1 H1T 0.9800
O2 H2T 0.9800
N1 C1 1.367(8)
N1 N2 1.369(7)
N2 C3 1.373(9)
N3 N4 1.364(7)
N3 C4 1.366(8)
N4 C6 1.349(8)
N5 C7 1.345(9)
N5 N6 1.375(7)
N6 C9 1.370(8)
N7 C10 1.370(8)
N7 N8 1.380(7)
N8 C12 1.353(9)
N9 N10 1.347(7)
N9 C13 1.359(8)
N10 C15 1.351(8)
N11 N12 1.352(7)
N11 C16 1.353(9)
N12 C18 1.356(8)
N13 C19 1.366(8)
N13 N14 1.395(7)
N14 C21 1.363(7)
N15 N16 1.365(7)
N15 C34 1.371(8)
N16 C36 1.375(8)
N17 C49 1.352(8)
N17 N18 1.382(7)
N18 C51 1.369(9)
C1 C2 1.399(10)
C1 H1 0.9300
C2 C3 1.363(10)
C2 H2 0.9300
C3 H3 0.9300
C4 C5 1.387(10)
C4 H4 0.9300
C5 C6 1.379(10)
C5 H5 0.9300
C6 H6 0.9300
C7 C8 1.373(10)
C7 H7 0.9300
C8 C9 1.411(11)
C8 H8 0.9300
C9 H9 0.9300
C10 C11 1.391(10)
C10 H10 0.9300
C11 C12 1.383(9)
C11 H11 0.9300
C12 H12 0.9300
C13 C14 1.372(10)
C13 H13 0.9300
C14 C15 1.413(10)
C14 H14 0.9300
C15 H15 0.9300
C16 C17 1.412(11)
C16 H16 0.9300
C17 C18 1.374(10)
C17 H17 0.9300
C18 H18 0.9300
C19 C20 1.399(9)
C19 C22 1.483(9)
C20 C21 1.408(9)
C20 H20 0.9300
C21 C28 1.489(9)
C22 C23 1.381(10)
C22 C27 1.399(10)
C23 C24 1.394(11)
C23 H23 0.9300
C24 C25 1.348(13)
C24 H24 0.9300
C25 C26 1.394(14)
C25 H25 0.9300
C26 C27 1.352(12)
C26 H26 0.9300
C27 H27 0.9300
C28 C29 1.397(10)
C28 C33 1.397(10)
C29 C30 1.387(12)
C29 H29 0.9300
C30 C31 1.362(12)
C30 H30 0.9300
C31 C32 1.368(12)
C31 H31 0.9300
C32 C33 1.406(10)
C32 H32 0.9300
C33 H33 0.9300
C34 C35 1.419(9)
C34 C37 1.509(9)
C35 C36 1.403(10)
C35 H35 0.9300
C36 C43 1.481(10)
C37 C38 1.3900
C37 C42 1.3900
C38 C39 1.3900
C38 H38 0.9300
C39 C40 1.3900
C39 H39 0.9300
C40 C41 1.3900
C40 H40 0.9300
C41 C42 1.3900
C41 H41 0.9300
C42 H42 0.9300
C43 C48 1.404(10)
C43 C44 1.433(10)
C44 C45 1.406(11)
C44 H44 0.9300
C45 C46 1.372(12)
C45 H45 0.9300
C46 C47 1.383(12)
C46 H46 0.9300
C47 C48 1.402(11)
C47 H47 0.9300
C48 H48 0.9300
C49 C50 1.394(10)
C49 C52 1.520(10)
C50 C51 1.393(9)
C50 H50 0.9300
C51 C58 1.505(9)
C52 C57 1.390(10)
C52 C53 1.402(11)
C53 C54 1.418(13)
C53 H53 0.9300
C54 C55 1.383(14)
C54 H54 0.9300
C55 C56 1.369(13)
C55 H55 0.9300
C56 C57 1.383(11)
C56 H56 0.9300
C57 H57 0.9300
C58 C59 1.3900
C58 C63 1.3900
C59 C60 1.3900
C59 H59 0.9300
C60 C61 1.3900
C60 H60 0.9300
C61 C62 1.3900
C61 H61 0.9300
C62 C63 1.3900
C62 H62 0.9300
C63 H63 0.9300

loop_
_platon_squeeze_void_nr
_platon_squeeze_void_average_x
_platon_squeeze_void_average_y
_platon_squeeze_void_average_z
_platon_squeeze_void_volume
_platon_squeeze_void_count_electrons
_platon_squeeze_void_content
1 0.000 0.000 0.000 354 109 ' '
2 0.290 0.384 0.413 89 23 ' '
3 0.714 0.619 0.589 89 22 ' '
